data_4031402
loop_
_publ_author_name
'Boocock, S.K.'
'Kennedy, J.D.'
'Greenwood, N.N.'
'Staves, J.'
'McDonald, W.S.'

_publ_section_title
;
 The chemistry of isomeric icosaboranes, B20 H26. Molecular structures and
 physical characterization of 2,2'-Bi(nido-decaboranyl) and
 2,6'-Bi(nido-decaboranyl)
;
_journal_name_full
;
Journal of the Chemical Society. Dalton Transactions, Inorganic Chemistry 
(1972-)
;
_journal_page_first 790
_journal_page_last 796
_journal_volume 1980
_journal_year 1980
_chemical_formula_sum 'B20 H26'
_chemical_name_systematic '(B10 H13)2'
_space_group_IT_number 110
_symmetry_space_group_name_Hall 'I 4bw -2c'
_symmetry_space_group_name_H-M 'I 41 c d'
_cell_angle_alpha 90
_cell_angle_beta 90
_cell_angle_gamma 90
_cell_formula_units_Z 8
_cell_length_a 11.901
_cell_length_b 11.901
_cell_length_c 23.135
_cell_volume 3276.698
_citation_journal_id_ASTM JCDTBI
_cod_data_source_file Boocock_JCDTBI_1980_830.cif
_cod_data_source_block H26B20
_cod_original_formula_sum 'H26 B20'
_cod_database_code 4031402

loop_
_symmetry_equiv_pos_as_xyz
x,y,z
-y,x+1/2,z+1/4
-x+1/2,-y+1/2,z+1/2
y+1/2,-x,z+3/4
-x,y,z+1/2
-y,-x+1/2,z+3/4
x+1/2,-y+1/2,z
y+1/2,x,z+1/4
x+1/2,y+1/2,z+1/2
-y+1/2,x+1,z+3/4
-x+1,-y+1,z+1
y+1,-x+1/2,z+5/4
-x+1/2,y+1/2,z+1
-y+1/2,-x+1,z+5/4
x+1,-y+1,z+1/2
y+1,x+1/2,z+3/4

loop_
_atom_site_label
_atom_site_type_symbol
_atom_site_fract_x
_atom_site_fract_y
_atom_site_fract_z
_atom_site_occupancy
_atom_site_U_iso_or_equiv
B1 B+1 0.15473 0.01359 0.06143 1 0.0
H11 H-1 0.1779 0.1356 -0.0627 1 0.0
H9 H-1 0.2727 0.1515 0.1142 1 0.0
H5 H-1 0.0354 0.2158 -0.0548 1 0.0
H7 H-1 0.3708 -0.0411 -0.0591 1 0.0
B10 B+1 0.25709 0.11481 0.07358 1 0.0
H13 H-1 0.3013 0.1744 0.0393 1 0.0
B6 B+1 0.09096 0.15646 -0.03281 1 0.0
H3 H-1 0.3412 -0.0811 0.07 1 0.0
H12 H-1 0.3381 0.1075 -0.0312 1 0.0
H1 H-1 0.1203 -0.023 0.1002 1 0.0
B9 B+1 0.36568 0.09863 0.02128 1 0.0
H6 H-1 0.1447 0.0102 -0.1049 1 0.0
H8 H-1 0.4561 0.124 0.0245 1 0.0
H10 H-1 0.1438 0.2094 0.0038 1 0.0
B5 B+1 0.10569 0.14651 0.04367 1 0.0
B8 B+1 0.31115 0.00357 -0.03097 1 0.0
B7 B+1 0.15764 0.03432 -0.06088 1 0.0
B2 B+1 0.06469 0.02876 0 1 0.0
B4 B+1 0.29618 -0.01842 0.04488 1 0.0
H2 H-1 0.1805 -0.143 -0.0153 1 0.0
H4 H-1 0.0492 0.1919 0.0705 1 0.0
B3 B+1 0.18813 -0.056 -0.00403 1 0.0
